data_7157087
loop_
_publ_author_name
'Gharpure, Santosh J.'
'Nanda, Santosh K.'
'Fartade, Dipak J.'

_publ_section_title
;
 Expeditious diastereoselective synthesis of medium ring heterocycle-fused
 chromenes via tandem 8/9-endo-dig and 8-exo-dig
 hydroalkoxylation-formal-[4 + 2] cycloaddition.
;
_journal_issue 39
_journal_name_full 'Organic &amp; biomolecular chemistry'
_journal_page_first 8806
_journal_page_last 8810
_journal_paper_doi 10.1039/c9ob02030f
_journal_volume 17
_journal_year 2019
_chemical_formula_moiety '2(C28 H29 N O5 S)'
_chemical_formula_sum 'C56 H58 N2 O10 S2'
_chemical_formula_weight 983.16
_space_group_crystal_system triclinic
_space_group_IT_number 2
_space_group_name_Hall '-P 1'
_space_group_name_H-M_alt 'P -1'
_symmetry_space_group_name_Hall '-P 1'
_symmetry_space_group_name_H-M 'P -1'
_atom_sites_solution_hydrogens geom
_atom_sites_solution_primary dual
_audit_creation_date 2019-05-31
_audit_creation_method
;
Olex2 1.2-ac3
(compiled 2017.08.10 svn.r3458 for OlexSys, GUI svn.r5381)
;
_audit_update_record
;
2019-08-01 deposited with the CCDC.    2019-09-18 downloaded from the CCDC.
;
_cell_angle_alpha 69.467(3)
_cell_angle_beta 72.006(3)
_cell_angle_gamma 89.666(3)
_cell_formula_units_Z 2
_cell_length_a 10.6050(4)
_cell_length_b 16.0358(5)
_cell_length_c 16.1366(5)
_cell_measurement_reflns_used 17099
_cell_measurement_temperature 150
_cell_measurement_theta_max 31.1800
_cell_measurement_theta_min 2.0620
_cell_volume 2427.91(16)
_computing_cell_refinement 'CrysAlisPro 1.171.39.46 (Rigaku OD, 2018)'
_computing_data_collection 'CrysAlisPro 1.171.39.46 (Rigaku OD, 2018)'
_computing_data_reduction 'CrysAlisPro 1.171.39.46 (Rigaku OD, 2018)'
_computing_molecular_graphics 'Olex2 (Dolomanov et al., 2009)'
_computing_publication_material 'Olex2 (Dolomanov et al., 2009)'
_computing_structure_refinement 'ShelXL (Sheldrick, 2015)'
_computing_structure_solution 'ShelXT (Sheldrick, 2015)'
_diffrn_ambient_temperature 150
_diffrn_detector 'CCD plate'
_diffrn_measured_fraction_theta_full 0.999
_diffrn_measured_fraction_theta_max 0.999
_diffrn_measurement_details
;
List of Runs (angles in degrees, time in seconds):

  # Type    Start    End  Width  t~exp~   \w     \q     \k     \f   Frames
#--------------------------------------------------------------------------
  1  \w   -110.00  53.00   0.50    8.00    --  -20.00   0.00 -36.00  326
  2  \w   -110.00  19.00   0.50    8.00    --  -20.00 -72.00 -36.00  258
  3  \w    -60.00  19.00   0.50    8.00    --  -20.00 -72.00-180.00  158
  4  \w    -44.00  -1.00   0.50    8.00    --  -20.00  72.00 108.00   86
  5  \w    -40.00 -10.00   0.50    8.00    --  -20.00 -72.00 108.00   60
  6  \w    -40.00 -10.00   0.50    8.00    --  -20.00 -72.00-108.00   60
  7  \w    -59.00  70.00   0.50    8.00    --  -20.00  72.00 -36.00  258
  8  \w    -98.00  19.00   0.50    8.00    --  -20.00 -72.00  36.00  234
  9  \w    -59.00   5.00   0.50    8.00    --  -20.00  72.00-108.00  128
 10  \w    -97.00  25.00   0.50    8.00    --  -20.00   0.00  36.00  244
 11  \w    -43.50  -8.00   0.50    8.00    --  -20.00  72.00-180.00   71
 12  \w   -110.00 -33.50   0.50    8.00    --  -20.00   0.00 108.00  153
;
_diffrn_measurement_device 'abstract diffractometer'
_diffrn_measurement_device_type 'dtrek-CrysAlisPro-abstract goniometer imported rigaku-d*trek images'
_diffrn_measurement_method '\w scans'
_diffrn_orient_matrix_type 'CrysAlisPro convention (1999,Acta A55,543-557)'
_diffrn_orient_matrix_UB_11 0.0075380000
_diffrn_orient_matrix_UB_12 -0.0429973000
_diffrn_orient_matrix_UB_13 -0.0028344000
_diffrn_orient_matrix_UB_21 -0.0696633000
_diffrn_orient_matrix_UB_22 -0.0074787000
_diffrn_orient_matrix_UB_23 0.0091723000
_diffrn_orient_matrix_UB_31 0.0100968000
_diffrn_orient_matrix_UB_32 0.0188735000
_diffrn_orient_matrix_UB_33 -0.0487445000
_diffrn_radiation_monochromator graphite
_diffrn_radiation_probe x-ray
_diffrn_radiation_type MoK\a
_diffrn_radiation_wavelength 0.71073
_diffrn_reflns_av_R_equivalents 0.0907
_diffrn_reflns_av_unetI/netI 0.0561
_diffrn_reflns_Laue_measured_fraction_full 0.999
_diffrn_reflns_Laue_measured_fraction_max 0.999
_diffrn_reflns_limit_h_max 12
_diffrn_reflns_limit_h_min -12
_diffrn_reflns_limit_k_max 19
_diffrn_reflns_limit_k_min -19
_diffrn_reflns_limit_l_max 19
_diffrn_reflns_limit_l_min -19
_diffrn_reflns_number 47191
_diffrn_reflns_point_group_measured_fraction_full 0.999
_diffrn_reflns_point_group_measured_fraction_max 0.999
_diffrn_reflns_theta_full 25.000
_diffrn_reflns_theta_max 25.000
_diffrn_reflns_theta_min 2.065
_diffrn_source 'fine-focus sealed X-ray tube'
_diffrn_source_type 'Enhance (Mo) X-ray Source'
_exptl_absorpt_coefficient_mu 0.174
_exptl_absorpt_correction_T_max 1.00000
_exptl_absorpt_correction_T_min 0.80796
_exptl_absorpt_correction_type multi-scan
_exptl_absorpt_process_details
;
CrysAlisPro 1.171.39.46 (Rigaku Oxford Diffraction, 2018)
Empirical absorption correction using spherical harmonics,
 implemented in SCALE3 ABSPACK scaling algorithm.
;
_exptl_crystal_colour colourless
_exptl_crystal_colour_primary colourless
_exptl_crystal_density_diffrn 1.345
_exptl_crystal_description plate
_exptl_crystal_F_000 1040
_exptl_crystal_size_max 0.2
_exptl_crystal_size_mid 0.18
_exptl_crystal_size_min 0.041
_refine_diff_density_max 0.352
_refine_diff_density_min -0.498
_refine_diff_density_rms 0.108
_refine_ls_extinction_method none
_refine_ls_goodness_of_fit_ref 1.044
_refine_ls_hydrogen_treatment constr
_refine_ls_matrix_type full
_refine_ls_number_parameters 639
_refine_ls_number_reflns 8552
_refine_ls_number_restraints 0
_refine_ls_restrained_S_all 1.044
_refine_ls_R_factor_all 0.0811
_refine_ls_R_factor_gt 0.0571
_refine_ls_shift/su_max 0.000
_refine_ls_shift/su_mean 0.000
_refine_ls_structure_factor_coef Fsqd
_refine_ls_weighting_details 'w=1/[\s^2^(Fo^2^)+(0.0626P)^2^+1.5253P] where P=(Fo^2^+2Fc^2^)/3'
_refine_ls_weighting_scheme calc
_refine_ls_wR_factor_gt 0.1296
_refine_ls_wR_factor_ref 0.1489
_reflns_Friedel_coverage 0.000
_reflns_number_gt 6503
_reflns_number_total 8552
_reflns_threshold_expression 'I > 2\s(I)'
_cod_data_source_file c9ob02030f2.cif
_cod_data_source_block sjg-djf-4-105-s2_mo
_cod_depositor_comments 'Adding full bibliography for 7157086--7157091.cif.'
_cod_original_cell_volume 2427.91(15)
_cod_database_code 7157087
_shelx_shelxl_version_number 2014/7
_shelx_space_group_comment
;
The symmetry employed for this shelxl refinement is uniquely defined
by the following loop, which should always be used as a source of
symmetry information in preference to the above space-group names.
They are only intended as comments.
;
_shelx_estimated_absorpt_t_max 0.993
_shelx_estimated_absorpt_t_min 0.966
_reflns_odcompleteness_completeness 91.76
_reflns_odcompleteness_iscentric 1
_reflns_odcompleteness_theta 31.12
_olex2_refinement_description
;
1. Fixed Uiso
 At 1.2 times of:
  All C(H) groups, All C(H,H) groups
 At 1.5 times of:
  All C(H,H,H) groups
2.a Ternary CH refined with riding coordinates:
 C26(H26), C55(H55)
2.b Secondary CH2 refined with riding coordinates:
 C53(H53A,H53B), C25(H25A,H25B), C24(H24A,H24B), C54(H54A,H54B)
2.c Aromatic/amide H refined with riding coordinates:
 C38(H38), C35(H35), C41(H41), C47(H47), C45(H45), C18(H18), C10(H10),
 C31(H31), C19(H19), C9(H9), C37(H37), C48(H48), C44(H44), C15(H15), C16(H16),
 C3(H3), C12(H12), C7(H7), C34(H34), C32(H32), C4(H4), C6(H6), C20(H20),
 C49(H49)
2.d Idealised Me refined as rotating group:
 C29(H29A,H29B,H29C), C27(H27A,H27B,H27C), C40(H40A,H40B,H40C), C1(H1A,H1B,
 H1C), C23(H23A,H23B,H23C), C28(H28A,H28B,H28C), C52(H52A,H52B,H52C), C56(H56A,
 H56B,H56C)
;
_olex2_submission_special_instructions 'No special instructions were received'
_oxdiff_exptl_absorpt_empirical_details
;
Empirical correction (ABSPACK) includes:
- Absorption correction using spherical harmonics
- Frame scaling
- Detector area scaling
;
_oxdiff_exptl_absorpt_empirical_full_max 1.399
_oxdiff_exptl_absorpt_empirical_full_min 0.680

loop_
_space_group_symop_operation_xyz
'x, y, z'
'-x, -y, -z'

loop_
_atom_site_label
_atom_site_type_symbol
_atom_site_fract_x
_atom_site_fract_y
_atom_site_fract_z
_atom_site_U_iso_or_equiv
_atom_site_adp_type
_atom_site_occupancy
_atom_site_site_symmetry_order
_atom_site_calc_flag
_atom_site_refinement_flags_posn
S1 S 0.65110(7) 0.38083(4) 0.84888(5) 0.02702(18) Uani 1 1 d .
S2 S 0.67437(7) 0.36947(4) 0.36902(5) 0.02680(18) Uani 1 1 d .
O1 O 0.75881(19) 0.33260(12) 0.86909(14) 0.0358(5) Uani 1 1 d .
O9 O 0.27924(17) 0.11470(11) 0.63566(12) 0.0263(4) Uani 1 1 d .
O7 O 0.60208(18) 0.35369(12) 0.31313(13) 0.0320(5) Uani 1 1 d .
O2 O 0.58975(18) 0.36371(12) 0.78770(12) 0.0321(5) Uani 1 1 d .
O10 O 0.1689(2) 0.01440(13) 0.81169(13) 0.0387(5) Uani 1 1 d .
O3 O 0.47365(18) 0.18250(12) 1.06207(12) 0.0281(4) Uani 1 1 d .
O8 O 0.50728(17) 0.16075(11) 0.56950(12) 0.0247(4) Uani 1 1 d .
O6 O 0.78874(18) 0.32390(12) 0.37843(14) 0.0342(5) Uani 1 1 d .
O4 O 0.24888(17) 0.12934(11) 1.11656(12) 0.0263(4) Uani 1 1 d .
O5 O 0.1227(2) 0.03039(12) 1.29182(13) 0.0365(5) Uani 1 1 d .
N2 N 0.5684(2) 0.34418(14) 0.47407(15) 0.0260(5) Uani 1 1 d .
N1 N 0.5334(2) 0.36227(15) 0.94793(15) 0.0282(5) Uani 1 1 d .
C38 C 0.2385(3) 0.42693(18) 0.48207(19) 0.0320(7) Uani 1 1 d .
H38 H 0.2045 0.4833 0.4675 0.038 Uiso 1 1 calc R
C39 C 0.1535(3) 0.34928(19) 0.51350(19) 0.0315(6) Uani 1 1 d .
C35 C 0.6963(3) 0.63946(18) 0.25108(18) 0.0288(6) Uani 1 1 d .
H35 H 0.6393 0.6820 0.2303 0.035 Uiso 1 1 calc R
C41 C 0.2064(3) 0.26824(18) 0.53683(18) 0.0283(6) Uani 1 1 d .
H41 H 0.1481 0.2144 0.5608 0.034 Uiso 1 1 calc R
C47 C 0.2643(3) -0.10525(18) 0.6126(2) 0.0320(7) Uani 1 1 d .
H47 H 0.2873 -0.1315 0.5663 0.038 Uiso 1 1 calc R
C11 C 0.1188(3) 0.35863(19) 0.98433(19) 0.0322(7) Uani 1 1 d .
C45 C 0.3614(3) 0.04906(18) 0.49139(18) 0.0286(6) Uani 1 1 d .
H45 H 0.3752 0.0285 0.4411 0.034 Uiso 1 1 calc R
C18 C 0.2702(3) -0.09443(18) 1.1004(2) 0.0311(6) Uani 1 1 d .
H18 H 0.3059 -0.1218 1.0559 0.037 Uiso 1 1 calc R
C10 C 0.2042(3) 0.43790(19) 0.93820(19) 0.0337(7) Uani 1 1 d .
H10 H 0.1697 0.4930 0.9151 0.040 Uiso 1 1 calc R
C30 C 0.8248(3) 0.66907(18) 0.24202(18) 0.0300(6) Uani 1 1 d .
C5 C 0.7138(3) 0.49620(17) 0.80238(18) 0.0259(6) Uani 1 1 d .
C29 C 0.8746(3) 0.76789(19) 0.1970(2) 0.0429(8) Uani 1 1 d .
H29A H 0.8254 0.7984 0.1547 0.064 Uiso 1 1 calc GR
H29B H 0.9700 0.7760 0.1614 0.064 Uiso 1 1 calc GR
H29C H 0.8607 0.7934 0.2457 0.064 Uiso 1 1 calc GR
C27 C 0.4700(3) 0.1399(2) 1.2213(2) 0.0417(8) Uani 1 1 d .
H27A H 0.3910 0.0965 1.2435 0.063 Uiso 1 1 calc GR
H27B H 0.4699 0.1622 1.2706 0.063 Uiso 1 1 calc GR
H27C H 0.5507 0.1107 1.2055 0.063 Uiso 1 1 calc GR
C31 C 0.9045(3) 0.60513(19) 0.27473(19) 0.0343(7) Uani 1 1 d .
H31 H 0.9924 0.6239 0.2695 0.041 Uiso 1 1 calc R
C19 C 0.1988(3) -0.14647(18) 1.1916(2) 0.0341(7) Uani 1 1 d .
H19 H 0.1851 -0.2097 1.2097 0.041 Uiso 1 1 calc R
C53 C 0.6195(3) 0.34364(17) 0.54959(19) 0.0296(6) Uani 1 1 d .
H53A H 0.5568 0.3707 0.5899 0.035 Uiso 1 1 calc R
H53B H 0.7063 0.3818 0.5212 0.035 Uiso 1 1 calc R
C46 C 0.2952(3) -0.01243(18) 0.58714(19) 0.0271(6) Uani 1 1 d .
C9 C 0.3391(3) 0.43730(18) 0.92561(18) 0.0318(7) Uani 1 1 d .
H9 H 0.3960 0.4923 0.8945 0.038 Uiso 1 1 calc R
C37 C 0.3730(3) 0.42350(18) 0.47159(19) 0.0297(6) Uani 1 1 d .
H37 H 0.4296 0.4775 0.4512 0.036 Uiso 1 1 calc R
C48 C 0.2005(3) -0.15773(18) 0.7053(2) 0.0351(7) Uani 1 1 d .
H48 H 0.1796 -0.2203 0.7222 0.042 Uiso 1 1 calc R
C40 C 0.0069(3) 0.3516(2) 0.5235(2) 0.0442(8) Uani 1 1 d .
H40A H -0.0105 0.4138 0.4968 0.066 Uiso 1 1 calc GR
H40B H -0.0468 0.3258 0.5899 0.066 Uiso 1 1 calc GR
H40C H -0.0167 0.3168 0.4901 0.066 Uiso 1 1 calc GR
C44 C 0.4028(3) 0.13361(17) 0.47352(18) 0.0257(6) Uani 1 1 d .
H44 H 0.4440 0.1730 0.4105 0.031 Uiso 1 1 calc R
C43 C 0.3853(3) 0.16766(16) 0.55169(17) 0.0239(6) Uani 1 1 d .
C15 C 0.3932(3) 0.14628(18) 0.95949(18) 0.0277(6) Uani 1 1 d .
H15 H 0.4377 0.1850 0.8967 0.033 Uiso 1 1 calc R
C26 C 0.4675(3) 0.21718(18) 1.13545(18) 0.0306(6) Uani 1 1 d .
H26 H 0.3830 0.2451 1.1504 0.037 Uiso 1 1 calc R
C55 C 0.5151(3) 0.18354(18) 0.64773(17) 0.0272(6) Uani 1 1 d .
H55 H 0.4337 0.2112 0.6716 0.033 Uiso 1 1 calc R
C16 C 0.3627(3) 0.05992(18) 0.97823(19) 0.0294(6) Uani 1 1 d .
H16 H 0.3885 0.0374 0.9290 0.035 Uiso 1 1 calc R
C2 C 0.8155(3) 0.67741(18) 0.72612(19) 0.0319(7) Uani 1 1 d .
C3 C 0.8794(3) 0.61200(19) 0.7758(2) 0.0370(7) Uani 1 1 d .
H3 H 0.9587 0.6294 0.7841 0.044 Uiso 1 1 calc R
C17 C 0.2902(3) -0.00070(18) 1.07304(18) 0.0270(6) Uani 1 1 d .
C1 C 0.8738(3) 0.77459(19) 0.6823(2) 0.0455(8) Uani 1 1 d .
H1A H 0.8644 0.7988 0.7316 0.068 Uiso 1 1 calc GR
H1B H 0.8262 0.8087 0.6403 0.068 Uiso 1 1 calc GR
H1C H 0.9685 0.7793 0.6465 0.068 Uiso 1 1 calc GR
C12 C 0.1735(3) 0.27895(18) 1.01615(18) 0.0281(6) Uani 1 1 d .
H12 H 0.1158 0.2243 1.0475 0.034 Uiso 1 1 calc R
C7 C 0.6985(3) 0.64971(19) 0.71675(19) 0.0327(7) Uani 1 1 d .
H7 H 0.6526 0.6932 0.6838 0.039 Uiso 1 1 calc R
C51 C 0.2599(3) 0.02363(16) 0.65660(18) 0.0244(6) Uani 1 1 d .
C14 C 0.3584(3) 0.18361(17) 1.03608(17) 0.0254(6) Uani 1 1 d .
C34 C 0.6501(3) 0.54896(18) 0.28989(18) 0.0282(6) Uani 1 1 d .
H34 H 0.5630 0.5299 0.2941 0.034 Uiso 1 1 calc R
C32 C 0.8584(3) 0.51432(18) 0.31499(18) 0.0290(6) Uani 1 1 d .
H32 H 0.9145 0.4718 0.3372 0.035 Uiso 1 1 calc R
C33 C 0.7314(3) 0.48586(17) 0.32271(17) 0.0253(6) Uani 1 1 d .
C36 C 0.4262(3) 0.34191(17) 0.49052(18) 0.0251(6) Uani 1 1 d .
C23 C 0.0562(3) -0.0210(2) 1.38819(19) 0.0435(8) Uani 1 1 d .
H23A H -0.0217 -0.0582 1.3945 0.065 Uiso 1 1 calc GR
H23B H 0.0273 0.0193 1.4223 0.065 Uiso 1 1 calc GR
H23C H 0.1174 -0.0597 1.4141 0.065 Uiso 1 1 calc GR
C28 C -0.0295(3) 0.3569(2) 0.9998(2) 0.0462(8) Uani 1 1 d .
H28A H -0.0526 0.4185 0.9806 0.069 Uiso 1 1 calc GR
H28B H -0.0789 0.3247 1.0663 0.069 Uiso 1 1 calc GR
H28C H -0.0529 0.3265 0.9626 0.069 Uiso 1 1 calc GR
C22 C 0.2387(3) 0.03751(17) 1.13975(18) 0.0250(6) Uani 1 1 d .
C50 C 0.1961(3) -0.02976(18) 0.75027(19) 0.0291(6) Uani 1 1 d .
C4 C 0.8300(3) 0.52220(19) 0.8132(2) 0.0331(7) Uani 1 1 d .
H4 H 0.8758 0.4786 0.8461 0.040 Uiso 1 1 calc R
C52 C 0.1033(4) -0.0376(2) 0.9078(2) 0.0536(9) Uani 1 1 d .
H52A H 0.0138 -0.0620 0.9160 0.080 Uiso 1 1 calc GR
H52B H 0.0960 0.0003 0.9449 0.080 Uiso 1 1 calc GR
H52C H 0.1548 -0.0870 0.9287 0.080 Uiso 1 1 calc GR
C42 C 0.3410(3) 0.26216(17) 0.52673(18) 0.0259(6) Uani 1 1 d .
C8 C 0.3935(3) 0.35753(17) 0.95761(17) 0.0266(6) Uani 1 1 d .
C25 C 0.5862(3) 0.2877(2) 1.09697(19) 0.0357(7) Uani 1 1 d .
H25A H 0.6670 0.2635 1.0680 0.043 Uiso 1 1 calc R
H25B H 0.5998 0.3007 1.1494 0.043 Uiso 1 1 calc R
C24 C 0.5704(3) 0.37484(19) 1.02452(19) 0.0339(7) Uani 1 1 d .
H24A H 0.5009 0.4051 1.0564 0.041 Uiso 1 1 calc R
H24B H 0.6554 0.4148 0.9970 0.041 Uiso 1 1 calc R
C13 C 0.3091(3) 0.27616(17) 1.00394(17) 0.0247(6) Uani 1 1 d .
C54 C 0.6383(3) 0.25081(18) 0.61063(19) 0.0307(6) Uani 1 1 d .
H54A H 0.7144 0.2287 0.5736 0.037 Uiso 1 1 calc R
H54B H 0.6609 0.2552 0.6642 0.037 Uiso 1 1 calc R
C21 C 0.1665(3) -0.01528(18) 1.23259(18) 0.0274(6) Uani 1 1 d .
C6 C 0.6474(3) 0.56063(18) 0.75411(18) 0.0296(6) Uani 1 1 d .
H6 H 0.5670 0.5433 0.7469 0.036 Uiso 1 1 calc R
C56 C 0.5236(3) 0.09823(19) 0.7242(2) 0.0388(7) Uani 1 1 d .
H56A H 0.4398 0.0588 0.7491 0.058 Uiso 1 1 calc GR
H56B H 0.5391 0.1128 0.7747 0.058 Uiso 1 1 calc GR
H56C H 0.5975 0.0678 0.6985 0.058 Uiso 1 1 calc GR
C20 C 0.1465(3) -0.10724(18) 1.2577(2) 0.0306(6) Uani 1 1 d .
H20 H 0.0968 -0.1439 1.3203 0.037 Uiso 1 1 calc R
C49 C 0.1664(3) -0.12120(18) 0.7742(2) 0.0327(7) Uani 1 1 d .
H49 H 0.1229 -0.1585 0.8378 0.039 Uiso 1 1 calc R

loop_
_atom_site_aniso_label
_atom_site_aniso_U_11
_atom_site_aniso_U_22
_atom_site_aniso_U_33
_atom_site_aniso_U_23
_atom_site_aniso_U_13
_atom_site_aniso_U_12
S1 0.0285(4) 0.0194(4) 0.0316(4) -0.0095(3) -0.0076(3) 0.0003(3)
S2 0.0267(4) 0.0194(4) 0.0337(4) -0.0112(3) -0.0073(3) 0.0020(3)
O1 0.0340(11) 0.0234(11) 0.0489(12) -0.0120(9) -0.0136(9) 0.0036(9)
O9 0.0292(10) 0.0165(9) 0.0291(10) -0.0088(8) -0.0034(8) -0.0003(8)
O7 0.0362(11) 0.0265(11) 0.0357(11) -0.0153(9) -0.0108(9) 0.0009(9)
O2 0.0367(11) 0.0277(11) 0.0329(10) -0.0143(9) -0.0091(9) -0.0013(9)
O10 0.0474(13) 0.0293(12) 0.0302(11) -0.0118(9) 0.0008(9) -0.0034(9)
O3 0.0298(10) 0.0264(10) 0.0311(10) -0.0125(8) -0.0117(8) 0.0047(8)
O8 0.0270(10) 0.0198(10) 0.0293(10) -0.0095(8) -0.0113(8) 0.0045(8)
O6 0.0268(10) 0.0259(11) 0.0494(12) -0.0151(9) -0.0105(9) 0.0070(8)
O4 0.0289(10) 0.0157(9) 0.0286(10) -0.0064(8) -0.0036(8) -0.0013(8)
O5 0.0462(12) 0.0247(11) 0.0292(10) -0.0083(9) -0.0013(9) 0.0001(9)
N2 0.0255(12) 0.0202(12) 0.0306(12) -0.0062(10) -0.0104(10) -0.0001(9)
N1 0.0316(13) 0.0268(13) 0.0240(12) -0.0074(10) -0.0081(10) -0.0057(10)
C38 0.0338(16) 0.0202(15) 0.0392(16) -0.0108(13) -0.0085(13) 0.0079(12)
C39 0.0319(15) 0.0278(16) 0.0335(15) -0.0107(13) -0.0097(13) 0.0052(12)
C35 0.0355(16) 0.0212(15) 0.0295(15) -0.0097(12) -0.0099(12) 0.0014(12)
C41 0.0270(15) 0.0212(14) 0.0330(15) -0.0082(12) -0.0067(12) -0.0010(11)
C47 0.0313(15) 0.0261(16) 0.0432(17) -0.0200(14) -0.0099(13) 0.0025(12)
C11 0.0337(16) 0.0299(16) 0.0302(15) -0.0099(13) -0.0081(13) 0.0072(13)
C45 0.0304(15) 0.0292(16) 0.0304(15) -0.0158(13) -0.0100(12) 0.0055(12)
C18 0.0341(16) 0.0240(15) 0.0419(17) -0.0155(13) -0.0177(13) 0.0054(12)
C10 0.0406(17) 0.0232(15) 0.0325(15) -0.0086(13) -0.0073(13) 0.0094(13)
C30 0.0355(16) 0.0234(15) 0.0270(14) -0.0087(12) -0.0054(12) -0.0037(12)
C5 0.0287(15) 0.0186(14) 0.0266(14) -0.0075(11) -0.0047(12) -0.0011(11)
C29 0.0481(19) 0.0262(17) 0.0491(19) -0.0104(15) -0.0122(16) -0.0076(14)
C27 0.057(2) 0.0317(18) 0.0341(16) -0.0034(14) -0.0213(15) -0.0039(15)
C31 0.0294(15) 0.0340(17) 0.0359(16) -0.0115(14) -0.0074(13) -0.0053(13)
C19 0.0374(17) 0.0167(14) 0.0495(18) -0.0095(13) -0.0189(14) 0.0020(12)
C53 0.0303(15) 0.0232(15) 0.0364(16) -0.0120(13) -0.0112(13) -0.0014(12)
C46 0.0269(14) 0.0236(15) 0.0334(15) -0.0131(12) -0.0105(12) 0.0030(11)
C9 0.0438(18) 0.0179(14) 0.0294(15) -0.0085(12) -0.0065(13) -0.0007(12)
C37 0.0341(16) 0.0166(14) 0.0359(15) -0.0095(12) -0.0082(13) 0.0017(12)
C48 0.0370(17) 0.0149(14) 0.0489(18) -0.0116(13) -0.0078(14) -0.0020(12)
C40 0.0313(17) 0.0338(18) 0.062(2) -0.0113(16) -0.0145(15) 0.0083(14)
C44 0.0291(15) 0.0222(15) 0.0253(14) -0.0076(12) -0.0096(11) 0.0055(11)
C43 0.0259(14) 0.0155(13) 0.0256(14) -0.0057(11) -0.0040(11) -0.0012(11)
C15 0.0276(14) 0.0282(16) 0.0255(14) -0.0091(12) -0.0072(12) 0.0033(12)
C26 0.0356(16) 0.0275(16) 0.0280(15) -0.0087(12) -0.0112(12) -0.0008(12)
C55 0.0336(15) 0.0255(15) 0.0245(14) -0.0102(12) -0.0111(12) 0.0015(12)
C16 0.0332(15) 0.0288(16) 0.0301(15) -0.0156(13) -0.0100(12) 0.0042(12)
C2 0.0317(16) 0.0230(15) 0.0375(16) -0.0123(13) -0.0053(13) -0.0025(12)
C3 0.0296(16) 0.0294(17) 0.0515(19) -0.0126(15) -0.0149(14) -0.0006(13)
C17 0.0275(15) 0.0246(15) 0.0313(15) -0.0108(12) -0.0122(12) 0.0015(12)
C1 0.0436(19) 0.0243(17) 0.062(2) -0.0103(15) -0.0139(16) -0.0041(14)
C12 0.0279(15) 0.0236(15) 0.0302(14) -0.0072(12) -0.0094(12) 0.0021(12)
C7 0.0375(17) 0.0251(16) 0.0338(16) -0.0069(13) -0.0137(13) 0.0033(13)
C51 0.0270(14) 0.0116(13) 0.0337(15) -0.0078(11) -0.0093(12) 0.0015(11)
C14 0.0249(14) 0.0213(14) 0.0254(14) -0.0050(11) -0.0063(11) -0.0011(11)
C34 0.0272(15) 0.0257(15) 0.0310(15) -0.0109(12) -0.0078(12) -0.0029(12)
C32 0.0259(14) 0.0253(15) 0.0316(15) -0.0070(12) -0.0077(12) -0.0002(12)
C33 0.0270(14) 0.0194(14) 0.0250(14) -0.0079(11) -0.0024(11) -0.0025(11)
C36 0.0249(14) 0.0203(14) 0.0267(14) -0.0065(11) -0.0062(11) 0.0014(11)
C23 0.050(2) 0.0363(18) 0.0273(16) -0.0049(14) 0.0025(14) -0.0032(15)
C28 0.0358(18) 0.0390(19) 0.053(2) -0.0062(16) -0.0125(15) 0.0108(15)
C22 0.0241(14) 0.0177(14) 0.0317(15) -0.0055(12) -0.0111(12) 0.0007(11)
C50 0.0272(15) 0.0268(15) 0.0338(15) -0.0139(13) -0.0076(12) 0.0029(12)
C4 0.0296(15) 0.0263(16) 0.0412(17) -0.0081(13) -0.0138(13) 0.0026(12)
C52 0.062(2) 0.055(2) 0.0308(17) -0.0157(16) 0.0026(16) -0.0157(18)
C42 0.0284(15) 0.0211(14) 0.0277(14) -0.0093(12) -0.0081(12) 0.0028(11)
C8 0.0307(15) 0.0231(15) 0.0238(14) -0.0094(12) -0.0052(12) -0.0016(12)
C25 0.0392(17) 0.0393(18) 0.0297(15) -0.0120(14) -0.0134(13) -0.0020(14)
C24 0.0395(17) 0.0299(16) 0.0298(15) -0.0091(13) -0.0102(13) -0.0091(13)
C13 0.0316(15) 0.0206(14) 0.0223(13) -0.0085(11) -0.0088(11) 0.0013(11)
C54 0.0343(16) 0.0274(16) 0.0316(15) -0.0104(13) -0.0127(13) 0.0018(12)
C21 0.0281(15) 0.0232(15) 0.0302(15) -0.0082(12) -0.0104(12) 0.0032(11)
C6 0.0318(15) 0.0257(15) 0.0320(15) -0.0102(12) -0.0118(12) -0.0019(12)
C56 0.0445(18) 0.0316(17) 0.0367(17) -0.0045(14) -0.0176(14) -0.0059(14)
C20 0.0298(15) 0.0225(15) 0.0337(15) -0.0046(12) -0.0092(12) 0.0003(12)
C49 0.0328(16) 0.0212(15) 0.0347(16) -0.0038(13) -0.0058(13) -0.0031(12)

loop_
_atom_type_symbol
_atom_type_description
_atom_type_scat_dispersion_real
_atom_type_scat_dispersion_imag
_atom_type_scat_source
C C 0.0033 0.0016 'International Tables Vol C Tables 4.2.6.8 and 6.1.1.4'
H H 0.0000 0.0000 'International Tables Vol C Tables 4.2.6.8 and 6.1.1.4'
N N 0.0061 0.0033 'International Tables Vol C Tables 4.2.6.8 and 6.1.1.4'
O O 0.0106 0.0060 'International Tables Vol C Tables 4.2.6.8 and 6.1.1.4'
S S 0.1246 0.1234 'International Tables Vol C Tables 4.2.6.8 and 6.1.1.4'

loop_
_geom_angle_atom_site_label_1
_geom_angle_atom_site_label_2
_geom_angle_atom_site_label_3
_geom_angle
O1 S1 O2 120.01(12)
O1 S1 N1 107.50(12)
O1 S1 C5 105.70(12)
O2 S1 N1 106.75(11)
O2 S1 C5 108.94(12)
N1 S1 C5 107.36(12)
O7 S2 N2 106.72(11)
O7 S2 C33 107.99(12)
O6 S2 O7 120.30(12)
O6 S2 N2 106.99(11)
O6 S2 C33 105.79(12)
N2 S2 C33 108.65(12)
C51 O9 C43 118.21(19)
C50 O10 C52 117.2(2)
C14 O3 C26 116.7(2)
C43 O8 C55 117.09(19)
C22 O4 C14 118.17(19)
C21 O5 C23 117.5(2)
C53 N2 S2 118.33(17)
C36 N2 S2 121.30(17)
C36 N2 C53 119.0(2)
C8 N1 S1 122.97(17)
C8 N1 C24 117.1(2)
C24 N1 S1 117.86(18)
C39 C38 H38 119.6
C39 C38 C37 120.7(2)
C37 C38 H38 119.6
C38 C39 C41 117.8(3)
C38 C39 C40 121.6(3)
C41 C39 C40 120.6(3)
C30 C35 H35 119.5
C34 C35 H35 119.5
C34 C35 C30 121.1(3)
C39 C41 H41 118.5
C39 C41 C42 123.1(3)
C42 C41 H41 118.5
C46 C47 H47 120.2
C48 C47 H47 120.2
C48 C47 C46 119.5(3)
C10 C11 C12 118.1(3)
C10 C11 C28 121.8(3)
C12 C11 C28 120.1(3)
C46 C45 H45 119.6
C44 C45 H45 119.6
C44 C45 C46 120.8(2)
C19 C18 H18 120.0
C19 C18 C17 120.0(3)
C17 C18 H18 120.0
C11 C10 H10 119.8
C9 C10 C11 120.4(3)
C9 C10 H10 119.8
C35 C30 C29 120.2(3)
C31 C30 C35 117.9(3)
C31 C30 C29 121.8(3)
C4 C5 S1 120.0(2)
C4 C5 C6 119.7(2)
C6 C5 S1 120.3(2)
C30 C29 H29A 109.5
C30 C29 H29B 109.5
C30 C29 H29C 109.5
H29A C29 H29B 109.5
H29A C29 H29C 109.5
H29B C29 H29C 109.5
H27A C27 H27B 109.5
H27A C27 H27C 109.5
H27B C27 H27C 109.5
C26 C27 H27A 109.5
C26 C27 H27B 109.5
C26 C27 H27C 109.5
C30 C31 H31 119.3
C32 C31 C30 121.4(3)
C32 C31 H31 119.3
C18 C19 H19 119.7
C18 C19 C20 120.6(3)
C20 C19 H19 119.7
N2 C53 H53A 108.7
N2 C53 H53B 108.7
N2 C53 C54 114.1(2)
H53A C53 H53B 107.6
C54 C53 H53A 108.7
C54 C53 H53B 108.7
C47 C46 C45 124.0(2)
C51 C46 C47 118.7(2)
C51 C46 C45 117.4(2)
C10 C9 H9 119.3
C10 C9 C8 121.4(3)
C8 C9 H9 119.3
C38 C37 H37 119.6
C38 C37 C36 120.9(2)
C36 C37 H37 119.6
C47 C48 H48 119.3
C47 C48 C49 121.4(3)
C49 C48 H48 119.3
C39 C40 H40A 109.5
C39 C40 H40B 109.5
C39 C40 H40C 109.5
H40A C40 H40B 109.5
H40A C40 H40C 109.5
H40B C40 H40C 109.5
C45 C44 H44 119.5
C45 C44 C43 120.9(2)
C43 C44 H44 119.5
O9 C43 C44 112.2(2)
O9 C43 C42 103.79(19)
O8 C43 O9 109.39(19)
O8 C43 C44 105.3(2)
O8 C43 C42 115.0(2)
C44 C43 C42 111.2(2)
C16 C15 H15 119.5
C16 C15 C14 121.0(2)
C14 C15 H15 119.5
O3 C26 C27 108.2(2)
O3 C26 H26 109.7
O3 C26 C25 106.8(2)
C27 C26 H26 109.7
C27 C26 C25 112.8(2)
C25 C26 H26 109.7
O8 C55 H55 109.8
O8 C55 C54 107.0(2)
O8 C55 C56 108.1(2)
C54 C55 H55 109.8
C56 C55 H55 109.8
C56 C55 C54 112.3(2)
C15 C16 H16 119.5
C15 C16 C17 121.0(2)
C17 C16 H16 119.5
C3 C2 C1 120.8(3)
C7 C2 C3 117.7(3)
C7 C2 C1 121.5(3)
C2 C3 H3 119.3
C4 C3 C2 121.5(3)
C4 C3 H3 119.3
C18 C17 C16 124.0(2)
C22 C17 C18 118.9(2)
C22 C17 C16 117.1(2)
C2 C1 H1A 109.5
C2 C1 H1B 109.5
C2 C1 H1C 109.5
H1A C1 H1B 109.5
H1A C1 H1C 109.5
H1B C1 H1C 109.5
C11 C12 H12 118.6
C13 C12 C11 122.8(3)
C13 C12 H12 118.6
C2 C7 H7 119.2
C6 C7 C2 121.6(3)
C6 C7 H7 119.2
O9 C51 C46 121.6(2)
O9 C51 C50 116.7(2)
C46 C51 C50 121.6(2)
O3 C14 O4 109.03(19)
O3 C14 C15 105.4(2)
O3 C14 C13 115.0(2)
O4 C14 C15 112.1(2)
O4 C14 C13 104.5(2)
C15 C14 C13 111.0(2)
C35 C34 H34 119.9
C35 C34 C33 120.1(3)
C33 C34 H34 119.9
C31 C32 H32 120.0
C33 C32 C31 120.1(3)
C33 C32 H32 120.0
C34 C33 S2 120.1(2)
C32 C33 S2 120.4(2)
C32 C33 C34 119.4(2)
C37 C36 N2 117.6(2)
C37 C36 C42 119.4(2)
C42 C36 N2 123.0(2)
O5 C23 H23A 109.5
O5 C23 H23B 109.5
O5 C23 H23C 109.5
H23A C23 H23B 109.5
H23A C23 H23C 109.5
H23B C23 H23C 109.5
C11 C28 H28A 109.5
C11 C28 H28B 109.5
C11 C28 H28C 109.5
H28A C28 H28B 109.5
H28A C28 H28C 109.5
H28B C28 H28C 109.5
O4 C22 C17 121.8(2)
O4 C22 C21 116.9(2)
C17 C22 C21 121.2(2)
O10 C50 C51 115.5(2)
O10 C50 C49 125.5(2)
C49 C50 C51 119.0(2)
C5 C4 C3 119.8(3)
C5 C4 H4 120.1
C3 C4 H4 120.1
O10 C52 H52A 109.5
O10 C52 H52B 109.5
O10 C52 H52C 109.5
H52A C52 H52B 109.5
H52A C52 H52C 109.5
H52B C52 H52C 109.5
C41 C42 C43 116.9(2)
C41 C42 C36 118.0(2)
C36 C42 C43 125.1(2)
C9 C8 N1 118.5(2)
C9 C8 C13 119.3(3)
C13 C8 N1 122.1(2)
C26 C25 H25A 108.9
C26 C25 H25B 108.9
C26 C25 C24 113.3(2)
H25A C25 H25B 107.7
C24 C25 H25A 108.9
C24 C25 H25B 108.9
N1 C24 C25 113.8(2)
N1 C24 H24A 108.8
N1 C24 H24B 108.8
C25 C24 H24A 108.8
C25 C24 H24B 108.8
H24A C24 H24B 107.7
C12 C13 C14 117.7(2)
C12 C13 C8 118.1(2)
C8 C13 C14 124.1(2)
C53 C54 H54A 109.0
C53 C54 H54B 109.0
C55 C54 C53 112.9(2)
C55 C54 H54A 109.0
C55 C54 H54B 109.0
H54A C54 H54B 107.8
O5 C21 C22 115.5(2)
O5 C21 C20 125.5(2)
C20 C21 C22 118.9(2)
C5 C6 H6 120.1
C7 C6 C5 119.8(3)
C7 C6 H6 120.1
C55 C56 H56A 109.5
C55 C56 H56B 109.5
C55 C56 H56C 109.5
H56A C56 H56B 109.5
H56A C56 H56C 109.5
H56B C56 H56C 109.5
C19 C20 H20 119.8
C21 C20 C19 120.4(3)
C21 C20 H20 119.8
C48 C49 C50 119.8(3)
C48 C49 H49 120.1
C50 C49 H49 120.1

loop_
_geom_bond_atom_site_label_1
_geom_bond_atom_site_label_2
_geom_bond_distance
S1 O1 1.433(2)
S1 O2 1.4361(19)
S1 N1 1.625(2)
S1 C5 1.778(3)
S2 O7 1.4334(19)
S2 O6 1.4331(19)
S2 N2 1.627(2)
S2 C33 1.778(3)
O9 C43 1.444(3)
O9 C51 1.380(3)
O10 C50 1.371(3)
O10 C52 1.420(3)
O3 C26 1.459(3)
O3 C14 1.407(3)
O8 C43 1.405(3)
O8 C55 1.457(3)
O4 C14 1.442(3)
O4 C22 1.382(3)
O5 C23 1.423(3)
O5 C21 1.371(3)
N2 C53 1.477(3)
N2 C36 1.447(3)
N1 C8 1.443(3)
N1 C24 1.482(3)
C38 H38 0.9500
C38 C39 1.381(4)
C38 C37 1.386(4)
C39 C41 1.387(4)
C39 C40 1.514(4)
C35 H35 0.9500
C35 C30 1.393(4)
C35 C34 1.385(4)
C41 H41 0.9500
C41 C42 1.392(4)
C47 H47 0.9500
C47 C46 1.409(4)
C47 C48 1.379(4)
C11 C10 1.386(4)
C11 C12 1.395(4)
C11 C28 1.513(4)
C45 H45 0.9500
C45 C46 1.457(4)
C45 C44 1.330(4)
C18 H18 0.9500
C18 C19 1.376(4)
C18 C17 1.407(4)
C10 H10 0.9500
C10 C9 1.382(4)
C30 C29 1.511(4)
C30 C31 1.389(4)
C5 C4 1.383(4)
C5 C6 1.392(4)
C29 H29A 0.9800
C29 H29B 0.9800
C29 H29C 0.9800
C27 H27A 0.9800
C27 H27B 0.9800
C27 H27C 0.9800
C27 C26 1.508(4)
C31 H31 0.9500
C31 C32 1.389(4)
C19 H19 0.9500
C19 C20 1.393(4)
C53 H53A 0.9900
C53 H53B 0.9900
C53 C54 1.522(4)
C46 C51 1.387(4)
C9 H9 0.9500
C9 C8 1.396(4)
C37 H37 0.9500
C37 C36 1.393(4)
C48 H48 0.9500
C48 C49 1.385(4)
C40 H40A 0.9800
C40 H40B 0.9800
C40 H40C 0.9800
C44 H44 0.9500
C44 C43 1.504(4)
C43 C42 1.536(3)
C15 H15 0.9500
C15 C16 1.329(4)
C15 C14 1.502(4)
C26 H26 1.0000
C26 C25 1.514(4)
C55 H55 1.0000
C55 C54 1.520(4)
C55 C56 1.512(4)
C16 H16 0.9500
C16 C17 1.454(4)
C2 C3 1.392(4)
C2 C1 1.510(4)
C2 C7 1.389(4)
C3 H3 0.9500
C3 C4 1.384(4)
C17 C22 1.389(4)
C1 H1A 0.9800
C1 H1B 0.9800
C1 H1C 0.9800
C12 H12 0.9500
C12 C13 1.393(4)
C7 H7 0.9500
C7 C6 1.379(4)
C51 C50 1.394(4)
C14 C13 1.537(4)
C34 H34 0.9500
C34 C33 1.394(4)
C32 H32 0.9500
C32 C33 1.379(4)
C36 C42 1.399(4)
C23 H23A 0.9800
C23 H23B 0.9800
C23 H23C 0.9800
C28 H28A 0.9800
C28 H28B 0.9800
C28 H28C 0.9800
C22 C21 1.399(4)
C50 C49 1.390(4)
C4 H4 0.9500
C52 H52A 0.9800
C52 H52B 0.9800
C52 H52C 0.9800
C8 C13 1.406(4)
C25 H25A 0.9900
C25 H25B 0.9900
C25 C24 1.523(4)
C24 H24A 0.9900
C24 H24B 0.9900
C54 H54A 0.9900
C54 H54B 0.9900
C21 C20 1.384(4)
C6 H6 0.9500
C56 H56A 0.9800
C56 H56B 0.9800
C56 H56C 0.9800
C20 H20 0.9500
C49 H49 0.9500
